data_2103509
loop_
_publ_author_name
'Pavlovska, A.'
'Werner, S.'
'Maximov, B.'
'Mill, B.'

_publ_section_title
;
 Pressure-induced phase transitions of piezoelectric single crystals
 from the langasite family: La~3~Nb~0.5~Ga~5.5~O~14~ and
 La~3~Ta~0.5~Ga~5.5~O~14~
;
_journal_issue 6
_journal_name_full 'Acta Crystallographica Section B'
_journal_page_first 939
_journal_page_last 947
_journal_paper_doi 10.1107/S0108768102010273
_journal_volume 58
_journal_year 2002
_chemical_formula_sum 'Ga5.54 La3 O14 Ta0.46'
_chemical_formula_weight 1110.22
_space_group_IT_number 150
_symmetry_space_group_name_Hall 'P 3 2"'
_symmetry_space_group_name_H-M 'P 3 2 1'
_atom_sites_solution_hydrogens geom
_atom_sites_solution_primary direct
_atom_sites_solution_secondary difmap
_audit_creation_method SHELXL-97
_cell_angle_alpha 90.00
_cell_angle_beta 90.00
_cell_angle_gamma 120.00
_cell_formula_units_Z 1
_cell_length_a 7.972
_cell_length_b 7.972
_cell_length_c 5.021
_cell_measurement_temperature 293(2)
_cell_volume 276.3
_computing_structure_refinement 'SHELXL-97 (Sheldrick, 1997)'
_computing_structure_solution 'SHELXS-97 (Sheldrick, 1990)'
_diffrn_ambient_pressure 12.8E+6
_diffrn_ambient_temperature 293(2)
_diffrn_measured_fraction_theta_full 0.896
_diffrn_measured_fraction_theta_max 0.896
_diffrn_radiation_source synchrotron
_diffrn_radiation_wavelength 0.56000
_diffrn_reflns_av_R_equivalents 0.0000
_diffrn_reflns_av_sigmaI/netI 0.0636
_diffrn_reflns_limit_h_max 10
_diffrn_reflns_limit_h_min -10
_diffrn_reflns_limit_k_max 11
_diffrn_reflns_limit_k_min -11
_diffrn_reflns_limit_l_max 6
_diffrn_reflns_limit_l_min -6
_diffrn_reflns_number 483
_diffrn_reflns_theta_full 23.01
_diffrn_reflns_theta_max 23.01
_diffrn_reflns_theta_min 3.20
_exptl_absorpt_coefficient_mu 15.419
_exptl_crystal_density_diffrn 6.671
_exptl_crystal_density_method 'not measured'
_exptl_crystal_F_000 488
_refine_diff_density_max 2.022
_refine_diff_density_min -2.222
_refine_diff_density_rms 0.439
_refine_ls_abs_structure_details 'Flack H D (1983), Acta Cryst. A39, 876-881'
_refine_ls_abs_structure_Flack 0.11(11)
_refine_ls_extinction_coef 0.040(8)
_refine_ls_extinction_expression Fc^*^=kFc[1+0.001xFc^2^\l^3^/sin(2\q)]^-1/4^
_refine_ls_extinction_method SHELXL
_refine_ls_goodness_of_fit_ref 1.074
_refine_ls_hydrogen_treatment mixed
_refine_ls_matrix_type full
_refine_ls_number_parameters 33
_refine_ls_number_reflns 483
_refine_ls_number_restraints 0
_refine_ls_restrained_S_all 1.074
_refine_ls_R_factor_all 0.0450
_refine_ls_R_factor_gt 0.0450
_refine_ls_shift/su_max 0.000
_refine_ls_shift/su_mean 0.000
_refine_ls_structure_factor_coef Fsqd
_refine_ls_weighting_details 'calc w=1/[\s^2^(Fo^2^)+(0.1000P)^2^+0.0000P] where P=(Fo^2^+2Fc^2^)/3'
_refine_ls_weighting_scheme calc
_refine_ls_wR_factor_gt 0.1298
_refine_ls_wR_factor_ref 0.1298
_reflns_number_gt 483
_reflns_number_total 483
_reflns_threshold_expression >2sigma(I)
_cod_data_source_file sn0021-12.8d3split.cif
_cod_data_source_block 12.8d3split
_cod_depositor_comments
;
The _diffrn_ambient_pressure was taken from the original data block
header, after comparison with the paper text and supplementary
material.

When more than one structure was present in the sn0021.cif file for a
given pressure, the structure with the minimal _refine_ls_R_factor_all
value was taken as the best one, and all others marked with the
'_cod_suboptimal_structure yes' tag.

Changing (with the help of Perl) all _diffrn_radiation_source values in
the files that were reportedly colected on the HASYLAB D3 beamline
(Hamburg) from 'fine-focus sealed tube' to synchrotron.

The command was:

perl -i -ne \
    "s/'fine-focus sealed tube'/synchrotron/; \
    print unless /_diffrn_radiation_type|_diffrn_radiation_monochromator/" \
    *d3*.cif \
    11.57split.cif \
    21.85split.cif \
    22.85split.cif

Saulius Gra\<zulis
;
_cod_database_code 2103509

loop_
_symmetry_equiv_pos_as_xyz
'x, y, z'
'y, x, -z'
'-y, x-y, z'
'-x+y, -x, z'
'-x, -x+y, -z'
'x-y, -y, -z'

loop_
_atom_site_label
_atom_site_type_symbol
_atom_site_fract_x
_atom_site_fract_y
_atom_site_fract_z
_atom_site_U_iso_or_equiv
_atom_site_adp_type
_atom_site_occupancy
_atom_site_symmetry_multiplicity
_atom_site_calc_flag
_atom_site_refinement_flags
La La -0.43537(16) 0.0000 0.0000 0.0190(4) Uani 1 2 d S
Ga1 Ga 0.0000 0.0000 0.0000 0.0231(6) Uani 0.50 6 d SP
Ta Ta 0.0000 0.0000 0.0000 0.0231(6) Uani 0.50 6 d SP
Ga2 Ga -0.6667 -0.3333 0.4801(4) 0.0170(6) Uani 1 3 d S
Ga3 Ga 0.0000 0.2341(3) 0.5000 0.0176(5) Uani 1 2 d S
O1 O -0.3333 0.3333 0.163(3) 0.019(3) Uiso 1 3 d S
O2 O -0.720(2) -0.168(2) 0.293(3) 0.025(4) Uiso 0.76(4) 1 d P
O22 O -0.518(5) 0.098(5) -0.375(6) 0.006(9) Uiso 0.24(4) 1 d P
O3 O -0.148(2) 0.079(2) 0.237(2) 0.041(3) Uiso 1 1 d .

loop_
_atom_site_aniso_label
_atom_site_aniso_U_11
_atom_site_aniso_U_22
_atom_site_aniso_U_33
_atom_site_aniso_U_23
_atom_site_aniso_U_13
_atom_site_aniso_U_12
La 0.0257(6) 0.0130(5) 0.0141(6) -0.0024(4) -0.0012(2) 0.0065(3)
Ga1 0.0304(8) 0.0304(8) 0.0084(8) 0.000 0.000 0.0152(4)
Ta 0.0304(8) 0.0304(8) 0.0084(8) 0.000 0.000 0.0152(4)
Ga2 0.0178(7) 0.0178(7) 0.0155(11) 0.000 0.000 0.0089(4)
Ga3 0.0227(11) 0.0179(7) 0.0137(8) -0.0039(4) -0.0078(7) 0.0113(6)

loop_
_atom_type_symbol
_atom_type_description
_atom_type_scat_dispersion_real
_atom_type_scat_dispersion_imag
_atom_type_scat_source
La La -0.9400 1.6200 'International Tables Vol C Tables 4.2.6.8 and 6.1.1.4'
Ta Ta -0.9400 4.4000 'International Tables Vol C Tables 4.2.6.8 and 6.1.1.4'
Ga Ga 0.2490 1.0600 'International Tables Vol C Tables 4.2.6.8 and 6.1.1.4'
O O 0.0028 0.0036 'International Tables Vol C Tables 4.2.6.8 and 6.1.1.4'

loop_
_geom_angle_atom_site_label_1
_geom_angle_atom_site_label_2
_geom_angle_atom_site_label_3
_geom_angle
_geom_angle_site_symmetry_1
_geom_angle_site_symmetry_3
O22 La O22 124.4(16) . 6
O22 La O3 92.2(9) . 6
O22 La O3 137.6(9) 6 6
O22 La O3 137.6(9) . .
O22 La O3 92.2(9) 6 .
O3 La O3 67.2(6) 6 .
O22 La O2 109.6(9) . .
O22 La O2 19.8(8) 6 .
O3 La O2 137.2(5) 6 .
O3 La O2 110.5(4) . .
O22 La O2 19.8(8) . 6
O22 La O2 109.5(9) 6 6
O3 La O2 110.5(4) 6 6
O3 La O2 137.2(5) . 6
O2 La O2 98.9(7) . 6
O22 La O1 84.6(9) . 2_455
O22 La O1 84.3(9) 6 2_455
O3 La O1 78.1(4) 6 2_455
O3 La O1 123.3(4) . 2_455
O2 La O1 68.2(4) . 2_455
O2 La O1 95.9(4) 6 2_455
O22 La O1 84.3(9) . .
O22 La O1 84.6(9) 6 .
O3 La O1 123.3(4) 6 .
O3 La O1 78.1(4) . .
O2 La O1 95.9(4) . .
O2 La O1 68.2(4) 6 .
O1 La O1 156.18(8) 2_455 .
O22 La O2 59.7(9) . 2_565
O22 La O2 149.9(9) 6 2_565
O3 La O2 64.3(5) 6 2_565
O3 La O2 77.9(4) . 2_565
O2 La O2 158.4(2) . 2_565
O2 La O2 64.7(6) 6 2_565
O1 La O2 124.9(4) 2_455 2_565
O1 La O2 65.6(4) . 2_565
O22 La O2 149.9(9) . 4_445
O22 La O2 59.7(9) 6 4_445
O3 La O2 77.9(4) 6 4_445
O3 La O2 64.3(5) . 4_445
O2 La O2 64.7(6) . 4_445
O2 La O2 158.4(2) 6 4_445
O1 La O2 65.6(4) 2_455 4_445
O1 La O2 124.9(4) . 4_445
O2 La O2 134.5(6) 2_565 4_445
O22 La Ga2 136.7(8) . .
O22 La Ga2 29.5(8) 6 .
O3 La Ga2 109.3(3) 6 .
O3 La Ga2 85.7(3) . .
O2 La Ga2 32.1(3) . .
O2 La Ga2 130.4(3) 6 .
O1 La Ga2 64.8(3) 2_455 .
O1 La Ga2 111.3(3) . .
O2 La Ga2 163.6(3) 2_565 .
O2 La Ga2 32.8(3) 4_445 .
O22 La Ga2 29.5(8) . 2_565
O22 La Ga2 136.7(8) 6 2_565
O3 La Ga2 85.7(3) 6 2_565
O3 La Ga2 109.3(3) . 2_565
O2 La Ga2 130.4(3) . 2_565
O2 La Ga2 32.1(3) 6 2_565
O1 La Ga2 111.3(3) 2_455 2_565
O1 La Ga2 64.8(3) . 2_565
O2 La Ga2 32.8(3) 2_565 2_565
O2 La Ga2 163.6(3) 4_445 2_565
Ga2 La Ga2 162.42(4) . 2_565
O3 Ga1 O3 164.0(9) 2 .
O3 Ga1 O3 82.4(8) 2 3
O3 Ga1 O3 87.8(5) . 3
O3 Ga1 O3 104.3(8) 2 4
O3 Ga1 O3 87.8(5) . 4
O3 Ga1 O3 87.8(5) 3 4
O3 Ga1 O3 87.8(5) 2 5
O3 Ga1 O3 104.3(8) . 5
O3 Ga1 O3 164.0(9) 3 5
O3 Ga1 O3 82.4(8) 4 5
O3 Ga1 O3 87.8(5) 2 6
O3 Ga1 O3 82.4(8) . 6
O3 Ga1 O3 104.3(8) 3 6
O3 Ga1 O3 164.0(9) 4 6
O3 Ga1 O3 87.8(5) 5 6
O3 Ga1 La 41.2(4) 2 2
O3 Ga1 La 127.8(4) . 2
O3 Ga1 La 41.2(4) 3 2
O3 Ga1 La 98.0(5) 4 2
O3 Ga1 La 127.9(4) 5 2
O3 Ga1 La 98.0(5) 6 2
O3 Ga1 La 127.8(4) 2 .
O3 Ga1 La 41.2(4) . .
O3 Ga1 La 98.0(5) 3 .
O3 Ga1 La 127.8(4) 4 .
O3 Ga1 La 98.0(5) 5 .
O3 Ga1 La 41.2(4) 6 .
La Ga1 La 120.0 2 .
O3 Ga1 La 98.0(5) 2 4
O3 Ga1 La 98.0(5) . 4
O3 Ga1 La 127.9(4) 3 4
O3 Ga1 La 41.2(4) 4 4
O3 Ga1 La 41.2(4) 5 4
O3 Ga1 La 127.8(4) 6 4
La Ga1 La 120.0 2 4
La Ga1 La 120.0 . 4
O3 Ta O3 164.0(9) 2 .
O3 Ta O3 82.4(8) 2 3
O3 Ta O3 87.8(5) . 3
O3 Ta O3 104.3(8) 2 4
O3 Ta O3 87.8(5) . 4
O3 Ta O3 87.8(5) 3 4
O3 Ta O3 87.8(5) 2 5
O3 Ta O3 104.3(8) . 5
O3 Ta O3 164.0(9) 3 5
O3 Ta O3 82.4(8) 4 5
O3 Ta O3 87.8(5) 2 6
O3 Ta O3 82.4(8) . 6
O3 Ta O3 104.3(8) 3 6
O3 Ta O3 164.0(9) 4 6
O3 Ta O3 87.8(5) 5 6
O3 Ta Ga3 32.1(4) 2 2
O3 Ta Ga3 158.4(4) . 2
O3 Ta Ga3 113.4(4) 3 2
O3 Ta Ga3 96.6(4) 4 2
O3 Ta Ga3 55.7(4) 5 2
O3 Ta Ga3 88.2(4) 6 2
O3 Ta Ga3 55.7(4) 2 3_554
O3 Ta Ga3 113.4(4) . 3_554
O3 Ta Ga3 96.6(4) 3 3_554
O3 Ta Ga3 158.4(4) 4 3_554
O3 Ta Ga3 88.2(4) 5 3_554
O3 Ta Ga3 32.1(4) 6 3_554
Ga3 Ta Ga3 62.23(5) 2 3_554
O3 Ta Ga3 96.6(4) 2 2_556
O3 Ta Ga3 88.2(4) . 2_556
O3 Ta Ga3 55.7(4) 3 2_556
O3 Ta Ga3 32.1(4) 4 2_556
O3 Ta Ga3 113.4(4) 5 2_556
O3 Ta Ga3 158.4(4) 6 2_556
Ga3 Ta Ga3 106.74(7) 2 2_556
Ga3 Ta Ga3 145.29(3) 3_554 2_556
O3 Ta Ga3 158.4(4) 2 .
O3 Ta Ga3 32.1(4) . .
O3 Ta Ga3 88.2(4) 3 .
O3 Ta Ga3 55.7(4) 4 .
O3 Ta Ga3 96.6(4) 5 .
O3 Ta Ga3 113.4(4) 6 .
Ga3 Ta Ga3 145.28(3) 2 .
Ga3 Ta Ga3 145.28(3) 3_554 .
Ga3 Ta Ga3 62.23(5) 2_556 .
O3 Ta Ga3 88.2(4) 2 1_554
O3 Ta Ga3 96.6(4) . 1_554
O3 Ta Ga3 158.4(4) 3 1_554
O3 Ta Ga3 113.4(4) 4 1_554
O3 Ta Ga3 32.1(4) 5 1_554
O3 Ta Ga3 55.7(4) 6 1_554
Ga3 Ta Ga3 62.23(5) 2 1_554
Ga3 Ta Ga3 62.23(5) 3_554 1_554
Ga3 Ta Ga3 145.29(3) 2_556 1_554
Ga3 Ta Ga3 106.74(7) . 1_554
O3 Ta Ga3 113.4(4) 2 3
O3 Ta Ga3 55.7(4) . 3
O3 Ta Ga3 32.1(4) 3 3
O3 Ta Ga3 88.2(4) 4 3
O3 Ta Ga3 158.4(4) 5 3
O3 Ta Ga3 96.6(4) 6 3
Ga3 Ta Ga3 145.29(3) 2 3
Ga3 Ta Ga3 106.74(7) 3_554 3
Ga3 Ta Ga3 62.23(5) 2_556 3
Ga3 Ta Ga3 62.23(5) . 3
Ga3 Ta Ga3 145.28(3) 1_554 3
O1 Ga2 O22 107.2(10) 2_456 5_445
O1 Ga2 O22 107.2(10) 2_456 2_455
O22 Ga2 O22 111.6(9) 5_445 2_455
O1 Ga2 O22 107.2(10) 2_456 6
O22 Ga2 O22 111.6(9) 5_445 6
O22 Ga2 O22 111.6(9) 2_455 6
O1 Ga2 O2 120.8(4) 2_456 4_445
O22 Ga2 O2 26.7(11) 5_445 4_445
O22 Ga2 O2 121.5(12) 2_455 4_445
O22 Ga2 O2 85.2(11) 6 4_445
O1 Ga2 O2 120.8(4) 2_456 3_455
O22 Ga2 O2 85.2(11) 5_445 3_455
O22 Ga2 O2 26.7(11) 2_455 3_455
O22 Ga2 O2 121.5(12) 6 3_455
O2 Ga2 O2 96.2(6) 4_445 3_455
O1 Ga2 O2 120.8(4) 2_456 .
O22 Ga2 O2 121.5(12) 5_445 .
O22 Ga2 O2 85.2(11) 2_455 .
O22 Ga2 O2 26.7(11) 6 .
O2 Ga2 O2 96.2(6) 4_445 .
O2 Ga2 O2 96.2(6) 3_455 .
O1 Ga2 La 135.63(3) 2_456 4_445
O22 Ga2 La 38.3(10) 5_445 4_445
O22 Ga2 La 77.2(11) 2_455 4_445
O22 Ga2 La 111.9(10) 6 4_445
O2 Ga2 La 45.6(5) 4_445 4_445
O2 Ga2 La 50.9(5) 3_455 4_445
O2 Ga2 La 103.5(4) . 4_445
O1 Ga2 La 135.63(3) 2_456 .
O22 Ga2 La 77.2(10) 5_445 .
O22 Ga2 La 111.9(10) 2_455 .
O22 Ga2 La 38.3(10) 6 .
O2 Ga2 La 50.9(5) 4_445 .
O2 Ga2 La 103.5(4) 3_455 .
O2 Ga2 La 45.6(5) . .
La Ga2 La 74.55(4) 4_445 .
O1 Ga2 La 135.63(3) 2_456 2_455
O22 Ga2 La 111.9(10) 5_445 2_455
O22 Ga2 La 38.3(10) 2_455 2_455
O22 Ga2 La 77.2(10) 6 2_455
O2 Ga2 La 103.5(4) 4_445 2_455
O2 Ga2 La 45.6(5) 3_455 2_455
O2 Ga2 La 50.9(5) . 2_455
La Ga2 La 74.55(4) 4_445 2_455
La Ga2 La 74.55(4) . 2_455
O1 Ga2 La 42.09(2) 2_456 4_446
O22 Ga2 La 70.7(10) 5_445 4_446
O22 Ga2 La 102.1(10) 2_455 4_446
O22 Ga2 La 141.2(10) 6 4_446
O2 Ga2 La 93.4(5) 4_445 4_446
O2 Ga2 La 97.2(5) 3_455 4_446
O2 Ga2 La 162.6(4) . 4_446
La Ga2 La 93.534(7) 4_445 4_446
La Ga2 La 139.891(4) . 4_446
La Ga2 La 139.891(4) 2_455 4_446
O1 Ga2 La 42.09(2) 2_456 1_556
O22 Ga2 La 102.1(10) 5_445 1_556
O22 Ga2 La 141.2(10) 2_455 1_556
O22 Ga2 La 70.7(10) 6 1_556
O2 Ga2 La 97.2(5) 4_445 1_556
O2 Ga2 La 162.6(4) 3_455 1_556
O2 Ga2 La 93.4(5) . 1_556
La Ga2 La 139.891(4) 4_445 1_556
La Ga2 La 93.533(7) . 1_556
La Ga2 La 139.889(4) 2_455 1_556
La Ga2 La 70.98(4) 4_446 1_556
O3 Ga3 O3 137.7(9) 5_556 .
O3 Ga3 O22 110.7(12) 5_556 2_565
O3 Ga3 O22 105.6(11) . 2_565
O3 Ga3 O22 105.6(11) 5_556 3_566
O3 Ga3 O22 110.7(12) . 3_566
O22 Ga3 O22 61(2) 2_565 3_566
O3 Ga3 O2 104.7(7) 5_556 3_565
O3 Ga3 O2 98.3(6) . 3_565
O22 Ga3 O2 26.1(11) 2_565 3_565
O22 Ga3 O2 86.7(12) 3_566 3_565
O3 Ga3 O2 98.3(6) 5_556 2_566
O3 Ga3 O2 104.7(7) . 2_566
O22 Ga3 O2 86.7(12) 2_565 2_566
O22 Ga3 O2 26.1(11) 3_566 2_566
O2 Ga3 O2 112.9(10) 3_565 2_566
O3 Ga3 Ta 36.3(4) 5_556 1_556
O3 Ga3 Ta 112.1(4) . 1_556
O22 Ga3 Ta 142.3(10) 2_565 1_556
O22 Ga3 Ta 103.8(10) 3_566 1_556
O2 Ga3 Ta 141.0(4) 3_565 1_556
O2 Ga3 Ta 83.3(5) 2_566 1_556
O3 Ga3 Ta 112.1(4) 5_556 .
O3 Ga3 Ta 36.3(4) . .
O22 Ga3 Ta 103.8(10) 2_565 .
O22 Ga3 Ta 142.3(10) 3_566 .
O2 Ga3 Ta 83.3(5) 3_565 .
O2 Ga3 Ta 141.0(5) 2_566 .
Ta Ga3 Ta 106.74(7) 1_556 .
Ga2 O1 La 109.2(3) 2_566 2_565
Ga2 O1 La 109.2(3) 2_566 .
La O1 La 109.8(3) 2_565 .
Ga2 O1 La 109.2(3) 2_566 4_455
La O1 La 109.8(3) 2_565 4_455
La O1 La 109.8(3) . 4_455
O22 O2 Ga2 74(2) 6 .
O22 O2 Ga3 75(2) 6 2_456
Ga2 O2 Ga3 115.4(7) . 2_456
O22 O2 La 66(2) 6 .
Ga2 O2 La 102.3(7) . .
Ga3 O2 La 113.6(7) 2_456 .
O22 O2 La 165(2) 6 2_455
Ga2 O2 La 96.3(6) . 2_455
Ga3 O2 La 120.1(8) 2_456 2_455
La O2 La 106.5(5) . 2_455
O2 O22 Ga2 80(3) 6 2_565
O2 O22 Ga3 79(2) 6 2_455
Ga2 O22 Ga3 119.5(18) 2_565 2_455
O2 O22 La 94(2) 6 .
Ga2 O22 La 112.2(15) 2_565 .
Ga3 O22 La 125.3(17) 2_455 .
Ga3 O3 Ta 111.6(8) . .
Ga3 O3 Ga1 111.6(8) . .
Ta O3 Ga1 0.0 . .
Ga3 O3 La 140.5(7) . .
Ta O3 La 105.2(5) . .
Ga1 O3 La 105.2(5) . .

loop_
_geom_bond_atom_site_label_1
_geom_bond_atom_site_label_2
_geom_bond_distance
_geom_bond_site_symmetry_2
La O22 2.26(3) .
La O22 2.26(3) 6
La O3 2.369(14) 6
La O3 2.369(14) .
La O2 2.464(15) .
La O2 2.464(15) 6
La O1 2.497(5) 2_455
La O1 2.497(5) .
La O2 2.633(16) 2_565
La O2 2.633(16) 4_445
La Ga2 3.3723(16) .
La Ga2 3.3723(16) 2_565
Ga1 O3 1.991(13) 2
Ga1 O3 1.991(13) .
Ga1 O3 1.991(13) 3
Ga1 O3 1.991(13) 4
Ga1 O3 1.991(13) 5
Ga1 O3 1.991(13) 6
Ga1 La 3.4708(13) 2
Ga1 La 3.4708(13) 4
Ta O3 1.991(13) 2
Ta O3 1.991(13) .
Ta O3 1.991(13) 3
Ta O3 1.991(13) 4
Ta O3 1.991(13) 5
Ta O3 1.991(13) 6
Ta Ga3 3.1284(14) 2
Ta Ga3 3.1284(14) 3_554
Ta Ga3 3.1284(14) 2_556
Ta Ga3 3.1284(14) .
Ta Ga3 3.1284(14) 1_554
Ta Ga3 3.1284(14) 3
Ga2 O1 1.791(16) 2_456
Ga2 O22 1.79(3) 5_445
Ga2 O22 1.79(3) 2_455
Ga2 O22 1.79(3) 6
Ga2 O2 1.836(14) 4_445
Ga2 O2 1.836(14) 3_455
Ga2 O2 1.836(14) .
Ga2 La 3.3722(16) 4_445
Ga2 La 3.3723(16) 2_455
Ga2 La 3.5180(16) 4_446
Ga2 La 3.5180(16) 1_556
Ga3 O3 1.790(13) 5_556
Ga3 O3 1.790(13) .
Ga3 O22 1.83(3) 2_565
Ga3 O22 1.83(3) 3_566
Ga3 O2 1.867(14) 3_565
Ga3 O2 1.867(14) 2_566
Ga3 Ta 3.1284(14) 1_556
O1 Ga2 1.791(16) 2_566
O1 La 2.497(5) 2_565
O1 La 2.497(5) 4_455
O2 O22 0.84(3) 6
O2 Ga3 1.867(14) 2_456
O2 La 2.633(16) 2_455
O22 O2 0.84(3) 6
O22 Ga2 1.79(3) 2_565
O22 Ga3 1.83(3) 2_455

loop_
_cod_related_suboptimal_struct
2103507
2103508
